data_7018856
loop_
_publ_author_name
'Sindhuja, Elangovan'
'Ramesh, Rengan'
'Liu, Yu'

_publ_section_title
;
 Palladium(ii) thiocarboxamide complexes: synthesis, characterisation and
 application to catalytic Suzuki coupling reactions.
;
_journal_issue 17
_journal_name_full 'Dalton transactions (Cambridge, England : 2003)'
_journal_page_first 5351
_journal_page_last 5361
_journal_paper_doi 10.1039/c2dt12243j
_journal_volume 41
_journal_year 2012
_chemical_formula_sum 'C31 H26 Cl N2 P Pd S'
_chemical_formula_weight 631.42
_chemical_name_systematic
;
?
;
_space_group_IT_number 15
_symmetry_cell_setting monoclinic
_symmetry_space_group_name_Hall '-C 2yc'
_symmetry_space_group_name_H-M 'C 1 2/c 1'
_atom_sites_solution_hydrogens geom
_atom_sites_solution_primary direct
_atom_sites_solution_secondary difmap
_audit_creation_method SHELXL-97
_cell_angle_alpha 90.00
_cell_angle_beta 108.072(3)
_cell_angle_gamma 90.00
_cell_formula_units_Z 8
_cell_length_a 25.1402(9)
_cell_length_b 10.2928(3)
_cell_length_c 23.0874(9)
_cell_measurement_reflns_used 5594
_cell_measurement_temperature 293(2)
_cell_measurement_theta_max 26.0
_cell_measurement_theta_min 1.7
_cell_volume 5679.4(4)
_computing_cell_refinement 'SAINT (Bruker, 2008)'
_computing_data_collection 'APEX II (Bruker, 2008)'
_computing_data_reduction 'SAINT (Bruker, 2008)'
_computing_molecular_graphics 'PLATON (Spek, 2003)'
_computing_publication_material PLATON
_computing_structure_refinement 'SHELXL-97 (Sheldrick, 2008)'
_computing_structure_solution 'SHELXS-97 (Sheldrick, 2008)'
_diffrn_ambient_temperature 293(2)
_diffrn_measured_fraction_theta_full 1.000
_diffrn_measured_fraction_theta_max 1.000
_diffrn_measurement_device_type 'Bruker SMART APEX II CCD area-detector'
_diffrn_measurement_method '\f and \w scans'
_diffrn_radiation_monochromator graphite
_diffrn_radiation_source 'fine-focus sealed tube'
_diffrn_radiation_type MoK\a
_diffrn_radiation_wavelength 0.71073
_diffrn_reflns_av_R_equivalents 0.0314
_diffrn_reflns_av_sigmaI/netI 0.0160
_diffrn_reflns_limit_h_max 30
_diffrn_reflns_limit_h_min -30
_diffrn_reflns_limit_k_max 12
_diffrn_reflns_limit_k_min -12
_diffrn_reflns_limit_l_max 28
_diffrn_reflns_limit_l_min -28
_diffrn_reflns_number 49049
_diffrn_reflns_theta_full 26.00
_diffrn_reflns_theta_max 26.00
_diffrn_reflns_theta_min 1.70
_exptl_absorpt_coefficient_mu 0.900
_exptl_absorpt_correction_T_max 0.9315
_exptl_absorpt_correction_T_min 0.9075
_exptl_absorpt_correction_type multi-scan
_exptl_absorpt_process_details '(SADABS; Bruker, 2008)'
_exptl_crystal_colour orange
_exptl_crystal_density_diffrn 1.477
_exptl_crystal_density_method 'not measured'
_exptl_crystal_description prism
_exptl_crystal_F_000 2560
_exptl_crystal_size_max 0.11
_exptl_crystal_size_mid 0.10
_exptl_crystal_size_min 0.08
_refine_diff_density_max 0.343
_refine_diff_density_min -0.222
_refine_diff_density_rms 0.042
_refine_ls_extinction_method none
_refine_ls_goodness_of_fit_ref 1.055
_refine_ls_hydrogen_treatment constr
_refine_ls_matrix_type full
_refine_ls_number_parameters 335
_refine_ls_number_reflns 5594
_refine_ls_number_restraints 0
_refine_ls_restrained_S_all 1.055
_refine_ls_R_factor_all 0.0290
_refine_ls_R_factor_gt 0.0229
_refine_ls_shift/su_max 0.001
_refine_ls_shift/su_mean 0.000
_refine_ls_structure_factor_coef Fsqd
_refine_ls_weighting_details 'calc w=1/[\s^2^(Fo^2^)+(0.0262P)^2^+4.9565P] where P=(Fo^2^+2Fc^2^)/3'
_refine_ls_weighting_scheme calc
_refine_ls_wR_factor_gt 0.0557
_refine_ls_wR_factor_ref 0.0606
_reflns_number_gt 4888
_reflns_number_total 5594
_reflns_threshold_expression >2sigma(I)
_cod_data_source_file c2dt12243j.txt
_cod_data_source_block rrm1204
_cod_original_cell_volume 5679.4(3)
_cod_original_sg_symbol_H-M C2/c
_cod_database_code 7018856

loop_
_symmetry_equiv_pos_as_xyz
'x, y, z'
'-x, y, -z+1/2'
'x+1/2, y+1/2, z'
'-x+1/2, y+1/2, -z+1/2'
'-x, -y, -z'
'x, -y, z-1/2'
'-x+1/2, -y+1/2, -z'
'x+1/2, -y+1/2, z-1/2'

loop_
_atom_site_label
_atom_site_type_symbol
_atom_site_fract_x
_atom_site_fract_y
_atom_site_fract_z
_atom_site_U_iso_or_equiv
_atom_site_adp_type
_atom_site_occupancy
_atom_site_symmetry_multiplicity
_atom_site_calc_flag
_atom_site_refinement_flags
Pd1 Pd 0.345963(6) 0.878485(14) 0.468575(6) 0.04078(6) Uani 1 1 d .
Cl1 Cl 0.33153(3) 1.08508(6) 0.42409(3) 0.07113(18) Uani 1 1 d .
N1 N 0.31432(7) 0.93149(18) 0.53988(8) 0.0483(4) Uani 1 1 d .
N2 N 0.35444(9) 0.6462(2) 0.62991(9) 0.0655(5) Uani 1 1 d .
P1 P 0.37584(2) 0.80608(5) 0.39147(2) 0.04000(12) Uani 1 1 d .
S1 S 0.36718(3) 0.68885(6) 0.51882(3) 0.06036(16) Uani 1 1 d .
C1 C 0.28784(10) 1.0438(2) 0.54081(11) 0.0631(6) Uani 1 1 d .
H1 H 0.2803 1.0983 0.5071 0.076 Uiso 1 1 calc R
C2 C 0.27122(12) 1.0822(3) 0.58975(14) 0.0762(8) Uani 1 1 d .
H2 H 0.2527 1.1607 0.5889 0.091 Uiso 1 1 calc R
C3 C 0.28240(13) 1.0031(3) 0.63941(14) 0.0830(8) Uani 1 1 d .
H3 H 0.2724 1.0278 0.6734 0.100 Uiso 1 1 calc R
C4 C 0.30848(13) 0.8873(3) 0.63865(13) 0.0749(8) Uani 1 1 d .
H4 H 0.3164 0.8327 0.6723 0.090 Uiso 1 1 calc R
C5 C 0.32321(9) 0.8506(2) 0.58787(10) 0.0536(5) Uani 1 1 d .
C6 C 0.34822(9) 0.7217(2) 0.58442(10) 0.0533(5) Uani 1 1 d .
C7 C 0.37519(10) 0.5177(3) 0.63390(12) 0.0672(7) Uani 1 1 d .
C8 C 0.36067(14) 0.4290(3) 0.58618(16) 0.0888(9) Uani 1 1 d .
H8 H 0.3372 0.4548 0.5483 0.107 Uiso 1 1 calc R
C9 C 0.38078(17) 0.3023(3) 0.5943(2) 0.1094(12) Uani 1 1 d .
H9 H 0.3714 0.2446 0.5617 0.131 Uiso 1 1 calc R
C10 C 0.41425(18) 0.2628(4) 0.6499(3) 0.1186(15) Uani 1 1 d .
H10 H 0.4278 0.1782 0.6553 0.142 Uiso 1 1 calc R
C11 C 0.42771(14) 0.3466(4) 0.6971(2) 0.1010(12) Uani 1 1 d .
H11 H 0.4498 0.3175 0.7351 0.121 Uiso 1 1 calc R
C12 C 0.40944(10) 0.4764(3) 0.69095(13) 0.0757(8) Uani 1 1 d .
C13 C 0.42613(13) 0.5678(4) 0.74357(14) 0.1029(12) Uani 1 1 d .
H13A H 0.4464 0.6395 0.7340 0.154 Uiso 1 1 calc R
H13B H 0.4495 0.5233 0.7788 0.154 Uiso 1 1 calc R
H13C H 0.3933 0.5996 0.7517 0.154 Uiso 1 1 calc R
C14 C 0.42472(9) 0.9168(2) 0.37342(10) 0.0492(5) Uani 1 1 d .
C15 C 0.47200(11) 0.9548(3) 0.41881(12) 0.0762(8) Uani 1 1 d .
H15 H 0.4785 0.9233 0.4581 0.091 Uiso 1 1 calc R
C16 C 0.51012(13) 1.0393(3) 0.40679(15) 0.0908(10) Uani 1 1 d .
H16 H 0.5420 1.0635 0.4380 0.109 Uiso 1 1 calc R
C17 C 0.50120(15) 1.0867(3) 0.35010(18) 0.0951(10) Uani 1 1 d .
H17 H 0.5269 1.1431 0.3420 0.114 Uiso 1 1 calc R
C18 C 0.45493(16) 1.0516(4) 0.30557(17) 0.1149(13) Uani 1 1 d .
H18 H 0.4485 1.0858 0.2667 0.138 Uiso 1 1 calc R
C19 C 0.41616(12) 0.9653(3) 0.31600(13) 0.0837(9) Uani 1 1 d .
H19 H 0.3848 0.9408 0.2842 0.100 Uiso 1 1 calc R
C20 C 0.31794(8) 0.78662(19) 0.32147(8) 0.0419(4) Uani 1 1 d .
C21 C 0.26843(9) 0.8513(2) 0.31296(10) 0.0558(5) Uani 1 1 d .
H21 H 0.2642 0.9063 0.3432 0.067 Uiso 1 1 calc R
C22 C 0.22472(10) 0.8350(3) 0.25950(11) 0.0684(7) Uani 1 1 d .
H22 H 0.1915 0.8804 0.2538 0.082 Uiso 1 1 calc R
C23 C 0.22985(11) 0.7532(3) 0.21535(11) 0.0676(7) Uani 1 1 d .
H23 H 0.1998 0.7402 0.1803 0.081 Uiso 1 1 calc R
C24 C 0.27941(13) 0.6898(3) 0.22270(11) 0.0777(8) Uani 1 1 d .
H24 H 0.2834 0.6359 0.1920 0.093 Uiso 1 1 calc R
C25 C 0.32349(11) 0.7060(2) 0.27559(10) 0.0653(6) Uani 1 1 d .
H25 H 0.3570 0.6625 0.2805 0.078 Uiso 1 1 calc R
C26 C 0.40974(9) 0.6477(2) 0.40159(9) 0.0456(5) Uani 1 1 d .
C27 C 0.37775(11) 0.5391(2) 0.40473(11) 0.0608(6) Uani 1 1 d .
H27 H 0.3399 0.5487 0.4002 0.073 Uiso 1 1 calc R
C28 C 0.40186(14) 0.4170(3) 0.41452(12) 0.0769(8) Uani 1 1 d .
H28 H 0.3803 0.3448 0.4166 0.092 Uiso 1 1 calc R
C29 C 0.45803(16) 0.4027(3) 0.42119(13) 0.0850(9) Uani 1 1 d .
H29 H 0.4744 0.3207 0.4280 0.102 Uiso 1 1 calc R
C30 C 0.48945(13) 0.5081(3) 0.41786(13) 0.0809(8) Uani 1 1 d .
H30 H 0.5272 0.4977 0.4222 0.097 Uiso 1 1 calc R
C31 C 0.46592(10) 0.6304(2) 0.40813(11) 0.0599(6) Uani 1 1 d .
H31 H 0.4879 0.7017 0.4059 0.072 Uiso 1 1 calc R

loop_
_atom_site_aniso_label
_atom_site_aniso_U_11
_atom_site_aniso_U_22
_atom_site_aniso_U_33
_atom_site_aniso_U_23
_atom_site_aniso_U_13
_atom_site_aniso_U_12
Pd1 0.04717(9) 0.04025(9) 0.03527(9) 0.00337(6) 0.01333(6) 0.00121(6)
Cl1 0.1184(5) 0.0442(3) 0.0567(3) 0.0103(3) 0.0357(3) 0.0113(3)
N1 0.0481(9) 0.0541(10) 0.0460(9) 0.0018(8) 0.0194(8) 0.0022(8)
N2 0.0703(13) 0.0755(14) 0.0568(11) 0.0228(10) 0.0286(10) 0.0045(11)
P1 0.0453(3) 0.0387(3) 0.0359(2) -0.0002(2) 0.0125(2) -0.0031(2)
S1 0.0830(4) 0.0525(3) 0.0554(3) 0.0171(3) 0.0359(3) 0.0163(3)
C1 0.0678(15) 0.0612(15) 0.0664(14) 0.0021(12) 0.0298(12) 0.0114(12)
C2 0.0832(18) 0.0701(17) 0.091(2) -0.0068(15) 0.0505(16) 0.0100(14)
C3 0.103(2) 0.085(2) 0.0836(19) -0.0078(17) 0.0627(18) -0.0001(17)
C4 0.099(2) 0.0779(19) 0.0651(16) 0.0070(13) 0.0506(15) 0.0001(15)
C5 0.0535(12) 0.0626(14) 0.0510(12) 0.0048(10) 0.0253(10) -0.0029(10)
C6 0.0525(12) 0.0627(14) 0.0477(12) 0.0095(10) 0.0199(10) -0.0023(10)
C7 0.0628(14) 0.0752(18) 0.0721(16) 0.0281(14) 0.0333(13) 0.0000(13)
C8 0.097(2) 0.0710(19) 0.099(2) 0.0228(18) 0.0324(18) -0.0159(17)
C9 0.127(3) 0.065(2) 0.149(4) 0.013(2) 0.060(3) -0.021(2)
C10 0.109(3) 0.087(3) 0.179(5) 0.055(3) 0.073(3) 0.015(2)
C11 0.0679(19) 0.118(3) 0.126(3) 0.064(3) 0.043(2) 0.027(2)
C12 0.0539(14) 0.102(2) 0.0796(18) 0.0371(17) 0.0333(13) 0.0101(14)
C13 0.0713(18) 0.164(4) 0.076(2) 0.032(2) 0.0262(16) 0.027(2)
C14 0.0551(12) 0.0445(11) 0.0530(12) -0.0045(10) 0.0242(10) -0.0085(9)
C15 0.0817(17) 0.094(2) 0.0565(14) -0.0197(14) 0.0272(13) -0.0395(16)
C16 0.089(2) 0.099(2) 0.093(2) -0.0369(19) 0.0405(17) -0.0497(18)
C17 0.100(2) 0.080(2) 0.127(3) -0.009(2) 0.066(2) -0.0381(18)
C18 0.119(3) 0.131(3) 0.101(2) 0.041(2) 0.044(2) -0.041(3)
C19 0.0809(18) 0.097(2) 0.0705(17) 0.0265(16) 0.0197(14) -0.0218(16)
C20 0.0477(10) 0.0406(10) 0.0356(9) 0.0012(8) 0.0102(8) -0.0058(8)
C21 0.0537(12) 0.0672(15) 0.0456(11) -0.0047(11) 0.0141(10) 0.0024(11)
C22 0.0513(13) 0.0900(19) 0.0582(14) 0.0077(14) 0.0088(11) 0.0010(13)
C23 0.0752(17) 0.0655(16) 0.0464(13) 0.0040(12) -0.0038(11) -0.0176(13)
C24 0.112(2) 0.0611(16) 0.0453(13) -0.0142(12) 0.0025(14) 0.0045(15)
C25 0.0769(16) 0.0641(15) 0.0480(12) -0.0083(11) 0.0092(11) 0.0147(12)
C26 0.0528(11) 0.0449(11) 0.0374(10) -0.0026(9) 0.0114(9) 0.0019(9)
C27 0.0686(15) 0.0478(13) 0.0616(14) -0.0007(11) 0.0136(11) -0.0040(11)
C28 0.116(2) 0.0429(13) 0.0653(16) -0.0015(12) 0.0185(16) -0.0051(15)
C29 0.119(3) 0.0622(18) 0.0671(17) -0.0009(14) 0.0185(17) 0.0377(18)
C30 0.0787(18) 0.086(2) 0.0765(18) 0.0034(16) 0.0219(14) 0.0331(17)
C31 0.0581(13) 0.0653(15) 0.0567(13) 0.0011(11) 0.0185(11) 0.0091(11)

loop_
_atom_type_symbol
_atom_type_description
_atom_type_scat_dispersion_real
_atom_type_scat_dispersion_imag
_atom_type_scat_source
C C 0.0033 0.0016 'International Tables Vol C Tables 4.2.6.8 and 6.1.1.4'
H H 0.0000 0.0000 'International Tables Vol C Tables 4.2.6.8 and 6.1.1.4'
N N 0.0061 0.0033 'International Tables Vol C Tables 4.2.6.8 and 6.1.1.4'
P P 0.1023 0.0942 'International Tables Vol C Tables 4.2.6.8 and 6.1.1.4'
S S 0.1246 0.1234 'International Tables Vol C Tables 4.2.6.8 and 6.1.1.4'
Cl Cl 0.1484 0.1585 'International Tables Vol C Tables 4.2.6.8 and 6.1.1.4'
Pd Pd -0.9988 1.0072 'International Tables Vol C Tables 4.2.6.8 and 6.1.1.4'

loop_
_geom_angle_atom_site_label_1
_geom_angle_atom_site_label_2
_geom_angle_atom_site_label_3
_geom_angle
N1 Pd1 S1 84.75(5)
N1 Pd1 P1 175.24(5)
S1 Pd1 P1 92.09(2)
N1 Pd1 Cl1 93.60(5)
S1 Pd1 Cl1 174.15(3)
P1 Pd1 Cl1 89.89(2)
C1 N1 C5 118.49(19)
C1 N1 Pd1 123.09(15)
C5 N1 Pd1 118.36(14)
C6 N2 C7 124.9(2)
C14 P1 C20 106.08(9)
C14 P1 C26 105.54(10)
C20 P1 C26 103.25(9)
C14 P1 Pd1 112.78(7)
C20 P1 Pd1 111.46(7)
C26 P1 Pd1 116.77(7)
C6 S1 Pd1 101.15(8)
N1 C1 C2 122.7(2)
N1 C1 H1 118.7
C2 C1 H1 118.7
C3 C2 C1 118.9(3)
C3 C2 H2 120.6
C1 C2 H2 120.6
C2 C3 C4 119.1(2)
C2 C3 H3 120.5
C4 C3 H3 120.5
C3 C4 C5 120.3(3)
C3 C4 H4 119.8
C5 C4 H4 119.8
N1 C5 C4 120.4(2)
N1 C5 C6 118.29(19)
C4 C5 C6 121.3(2)
N2 C6 C5 116.5(2)
N2 C6 S1 126.55(19)
C5 C6 S1 116.91(15)
C8 C7 C12 118.8(3)
C8 C7 N2 124.2(2)
C12 C7 N2 116.9(3)
C7 C8 C9 121.0(3)
C7 C8 H8 119.5
C9 C8 H8 119.5
C10 C9 C8 120.0(4)
C10 C9 H9 120.0
C8 C9 H9 120.0
C11 C10 C9 119.9(4)
C11 C10 H10 120.1
C9 C10 H10 120.1
C10 C11 C12 122.3(4)
C10 C11 H11 118.9
C12 C11 H11 118.9
C7 C12 C11 118.1(3)
C7 C12 C13 120.8(3)
C11 C12 C13 121.1(3)
C12 C13 H13A 109.5
C12 C13 H13B 109.5
H13A C13 H13B 109.5
C12 C13 H13C 109.5
H13A C13 H13C 109.5
H13B C13 H13C 109.5
C19 C14 C15 118.2(2)
C19 C14 P1 122.43(18)
C15 C14 P1 119.34(18)
C14 C15 C16 121.0(3)
C14 C15 H15 119.5
C16 C15 H15 119.5
C17 C16 C15 120.3(3)
C17 C16 H16 119.9
C15 C16 H16 119.9
C18 C17 C16 119.4(3)
C18 C17 H17 120.3
C16 C17 H17 120.3
C17 C18 C19 121.7(3)
C17 C18 H18 119.1
C19 C18 H18 119.1
C14 C19 C18 119.4(3)
C14 C19 H19 120.3
C18 C19 H19 120.3
C21 C20 C25 118.92(19)
C21 C20 P1 120.95(15)
C25 C20 P1 120.13(16)
C20 C21 C22 120.2(2)
C20 C21 H21 119.9
C22 C21 H21 119.9
C23 C22 C21 120.7(2)
C23 C22 H22 119.7
C21 C22 H22 119.7
C22 C23 C24 119.8(2)
C22 C23 H23 120.1
C24 C23 H23 120.1
C23 C24 C25 120.1(2)
C23 C24 H24 119.9
C25 C24 H24 119.9
C24 C25 C20 120.3(2)
C24 C25 H25 119.9
C20 C25 H25 119.9
C31 C26 C27 118.5(2)
C31 C26 P1 123.40(17)
C27 C26 P1 118.08(17)
C28 C27 C26 120.5(3)
C28 C27 H27 119.8
C26 C27 H27 119.8
C29 C28 C27 119.8(3)
C29 C28 H28 120.1
C27 C28 H28 120.1
C30 C29 C28 120.1(3)
C30 C29 H29 120.0
C28 C29 H29 120.0
C29 C30 C31 120.7(3)
C29 C30 H30 119.6
C31 C30 H30 119.6
C30 C31 C26 120.5(3)
C30 C31 H31 119.8
C26 C31 H31 119.8

loop_
_geom_bond_atom_site_label_1
_geom_bond_atom_site_label_2
_geom_bond_distance
Pd1 N1 2.1102(16)
Pd1 S1 2.2486(6)
Pd1 P1 2.2624(5)
Pd1 Cl1 2.3403(6)
N1 C1 1.338(3)
N1 C5 1.348(3)
N2 C6 1.277(3)
N2 C7 1.415(3)
P1 C14 1.817(2)
P1 C20 1.8196(19)
P1 C26 1.821(2)
S1 C6 1.756(2)
C1 C2 1.378(3)
C1 H1 0.9300
C2 C3 1.362(4)
C2 H2 0.9300
C3 C4 1.363(4)
C3 H3 0.9300
C4 C5 1.387(3)
C4 H4 0.9300
C5 C6 1.481(3)
C7 C8 1.389(4)
C7 C12 1.397(4)
C8 C9 1.390(5)
C8 H8 0.9300
C9 C10 1.360(6)
C9 H9 0.9300
C10 C11 1.349(6)
C10 H10 0.9300
C11 C12 1.405(5)
C11 H11 0.9300
C12 C13 1.490(5)
C13 H13A 0.9600
C13 H13B 0.9600
C13 H13C 0.9600
C14 C19 1.370(3)
C14 C15 1.375(3)
C15 C16 1.384(4)
C15 H15 0.9300
C16 C17 1.349(4)
C16 H16 0.9300
C17 C18 1.341(5)
C17 H17 0.9300
C18 C19 1.394(4)
C18 H18 0.9300
C19 H19 0.9300
C20 C21 1.371(3)
C20 C25 1.387(3)
C21 C22 1.385(3)
C21 H21 0.9300
C22 C23 1.359(4)
C22 H22 0.9300
C23 C24 1.369(4)
C23 H23 0.9300
C24 C25 1.381(3)
C24 H24 0.9300
C25 H25 0.9300
C26 C31 1.385(3)
C26 C27 1.392(3)
C27 C28 1.383(4)
C27 H27 0.9300
C28 C29 1.380(4)
C28 H28 0.9300
C29 C30 1.358(4)
C29 H29 0.9300
C30 C31 1.379(4)
C30 H30 0.9300
C31 H31 0.9300

loop_
_geom_torsion_atom_site_label_1
_geom_torsion_atom_site_label_2
_geom_torsion_atom_site_label_3
_geom_torsion_atom_site_label_4
_geom_torsion
S1 Pd1 N1 C1 -175.36(18)
P1 Pd1 N1 C1 -126.8(5)
Cl1 Pd1 N1 C1 10.27(18)
S1 Pd1 N1 C5 7.38(15)
P1 Pd1 N1 C5 55.9(7)
Cl1 Pd1 N1 C5 -167.00(16)
N1 Pd1 P1 C14 -177.3(6)
S1 Pd1 P1 C14 -128.98(8)
Cl1 Pd1 P1 C14 45.52(8)
N1 Pd1 P1 C20 63.5(6)
S1 Pd1 P1 C20 111.82(7)
Cl1 Pd1 P1 C20 -73.68(7)
N1 Pd1 P1 C26 -54.8(6)
S1 Pd1 P1 C26 -6.48(8)
Cl1 Pd1 P1 C26 168.02(8)
N1 Pd1 S1 C6 -4.60(9)
P1 Pd1 S1 C6 178.97(8)
Cl1 Pd1 S1 C6 69.2(2)
C5 N1 C1 C2 2.5(4)
Pd1 N1 C1 C2 -174.7(2)
N1 C1 C2 C3 0.4(4)
C1 C2 C3 C4 -1.5(5)
C2 C3 C4 C5 -0.2(5)
C1 N1 C5 C4 -4.2(3)
Pd1 N1 C5 C4 173.16(19)
C1 N1 C5 C6 174.9(2)
Pd1 N1 C5 C6 -7.7(3)
C3 C4 C5 N1 3.2(4)
C3 C4 C5 C6 -176.0(3)
C7 N2 C6 C5 177.1(2)
C7 N2 C6 S1 -3.8(4)
N1 C5 C6 N2 -177.9(2)
C4 C5 C6 N2 1.2(4)
N1 C5 C6 S1 2.9(3)
C4 C5 C6 S1 -177.9(2)
Pd1 S1 C6 N2 -176.5(2)
Pd1 S1 C6 C5 2.57(18)
C6 N2 C7 C8 -41.5(4)
C6 N2 C7 C12 143.0(2)
C12 C7 C8 C9 -1.6(4)
N2 C7 C8 C9 -177.0(3)
C7 C8 C9 C10 1.4(5)
C8 C9 C10 C11 0.2(6)
C9 C10 C11 C12 -1.6(6)
C8 C7 C12 C11 0.2(4)
N2 C7 C12 C11 176.0(2)
C8 C7 C12 C13 -179.9(3)
N2 C7 C12 C13 -4.1(3)
C10 C11 C12 C7 1.4(4)
C10 C11 C12 C13 -178.4(3)
C20 P1 C14 C19 -2.4(3)
C26 P1 C14 C19 106.7(2)
Pd1 P1 C14 C19 -124.7(2)
C20 P1 C14 C15 177.0(2)
C26 P1 C14 C15 -73.8(2)
Pd1 P1 C14 C15 54.8(2)
C19 C14 C15 C16 -0.3(4)
P1 C14 C15 C16 -179.8(2)
C14 C15 C16 C17 0.5(5)
C15 C16 C17 C18 0.3(6)
C16 C17 C18 C19 -1.3(6)
C15 C14 C19 C18 -0.6(5)
P1 C14 C19 C18 178.9(3)
C17 C18 C19 C14 1.4(6)
C14 P1 C20 C21 -101.81(18)
C26 P1 C20 C21 147.43(18)
Pd1 P1 C20 C21 21.30(19)
C14 P1 C20 C25 77.9(2)
C26 P1 C20 C25 -32.9(2)
Pd1 P1 C20 C25 -159.00(17)
C25 C20 C21 C22 0.5(3)
P1 C20 C21 C22 -179.74(19)
C20 C21 C22 C23 1.2(4)
C21 C22 C23 C24 -2.5(4)
C22 C23 C24 C25 2.0(4)
C23 C24 C25 C20 -0.2(4)
C21 C20 C25 C24 -1.0(4)
P1 C20 C25 C24 179.3(2)
C14 P1 C26 C31 13.7(2)
C20 P1 C26 C31 124.84(18)
Pd1 P1 C26 C31 -112.50(17)
C14 P1 C26 C27 -168.30(17)
C20 P1 C26 C27 -57.15(18)
Pd1 P1 C26 C27 65.52(18)
C31 C26 C27 C28 0.4(3)
P1 C26 C27 C28 -177.73(19)
C26 C27 C28 C29 -0.1(4)
C27 C28 C29 C30 -0.3(4)
C28 C29 C30 C31 0.3(4)
C29 C30 C31 C26 0.0(4)
C27 C26 C31 C30 -0.4(3)
P1 C26 C31 C30 177.63(19)
